data_7237063
loop_
_publ_author_name
'Ly, Jack T.'
'Lopez, Steven A.'
'Lin, Janice B.'
'Kim, Jae Joon'
'Lee, Hyunbok'
'Burnett, Edmund K.'
'Zhang, Lei'
'Aspuru-Guzik, Al\'an'
'Houk, K. N.'
'Briseno, Alejandro L.'

_publ_section_title
;
 Oxidation of rubrene, and implications for device stability
;
_journal_issue 14
_journal_name_full 'Journal of Materials Chemistry C'
_journal_page_first 3757
_journal_paper_doi 10.1039/C7TC05775J
_journal_volume 6
_journal_year 2018
_chemical_formula_moiety 'C36 H22 O, 0.5(C6 H14)'
_chemical_formula_sum 'C39 H29 O'
_chemical_formula_weight 513.62
_space_group_crystal_system triclinic
_space_group_IT_number 2
_space_group_name_Hall '-P 1'
_space_group_name_H-M_alt 'P -1'
_atom_sites_solution_hydrogens difmap
_atom_sites_solution_primary direct
_atom_sites_solution_secondary difmap
_audit_creation_method 'SHELXL-2014/7 and CIFFIX'
_audit_update_record
;
2017-07-13 deposited with the CCDC.
2018-01-12 downloaded from the CCDC.
;
_cell_angle_alpha 107.9737(8)
_cell_angle_beta 106.6706(7)
_cell_angle_gamma 100.7463(8)
_cell_formula_units_Z 2
_cell_length_a 9.6112(1)
_cell_length_b 11.7137(2)
_cell_length_c 13.9270(2)
_cell_measurement_reflns_used 6210
_cell_measurement_temperature 90.0(2)
_cell_measurement_theta_max 27.48
_cell_measurement_theta_min 1.00
_cell_volume 1362.13(4)
_computing_cell_refinement '<i>SCALEPACK</i> (Otwinowski & Minor, 2006)'
_computing_data_collection '<i>COLLECT</i> (Nonius, 1998)'
_computing_data_reduction '<i>DENZO-SMN</i> (Otwinowski & Minor, 2006)'
_computing_molecular_graphics '<i>XP in SHELXTL</i> (Sheldrick, 2008a)'
_computing_publication_material '<i>SHELX</i> (Sheldrick, 2008a) and <i>CIFFIX</i> (Parkin, 2013)'
_computing_structure_refinement '<i>SHELXL-2014/7</i> (Sheldrick, 2008a)'
_computing_structure_solution '<i>SHELXT</i> (Sheldrick, 2008a)'
_diffrn_ambient_temperature 90.0(2)
_diffrn_detector_area_resol_mean 9.1
_diffrn_measured_fraction_theta_full 1.000
_diffrn_measured_fraction_theta_max 0.999
_diffrn_measurement_device_type 'Nonius KappaCCD diffractometer'
_diffrn_measurement_method '\f and \w scans at fixed \c = 55\%'
_diffrn_radiation_type MoK\a
_diffrn_radiation_wavelength 0.71073
_diffrn_reflns_av_R_equivalents 0.0388
_diffrn_reflns_av_unetI/netI 0.0347
_diffrn_reflns_Laue_measured_fraction_full 1.000
_diffrn_reflns_Laue_measured_fraction_max 0.999
_diffrn_reflns_limit_h_max 12
_diffrn_reflns_limit_h_min -12
_diffrn_reflns_limit_k_max 15
_diffrn_reflns_limit_k_min -15
_diffrn_reflns_limit_l_max 18
_diffrn_reflns_limit_l_min -18
_diffrn_reflns_number 34739
_diffrn_reflns_point_group_measured_fraction_full 1.000
_diffrn_reflns_point_group_measured_fraction_max 0.999
_diffrn_reflns_theta_full 25.242
_diffrn_reflns_theta_max 27.507
_diffrn_reflns_theta_min 1.654
_diffrn_source 'fine-focus sealed-tube'
_exptl_absorpt_coefficient_mu 0.073
_exptl_absorpt_correction_T_max 0.987
_exptl_absorpt_correction_T_min 0.841
_exptl_absorpt_correction_type multi-scan
_exptl_absorpt_process_details '<i>SADABS</i> (Sheldrick, 2008b)'
_exptl_crystal_colour yellow
_exptl_crystal_density_diffrn 1.252
_exptl_crystal_description 'cut rod'
_exptl_crystal_F_000 542
_exptl_crystal_size_max 0.330
_exptl_crystal_size_mid 0.140
_exptl_crystal_size_min 0.110
_refine_diff_density_max 0.250
_refine_diff_density_min -0.246
_refine_diff_density_rms 0.051
_refine_ls_extinction_method none
_refine_ls_goodness_of_fit_ref 1.055
_refine_ls_hydrogen_treatment constr
_refine_ls_matrix_type full
_refine_ls_number_parameters 384
_refine_ls_number_reflns 6261
_refine_ls_number_restraints 33
_refine_ls_restrained_S_all 1.053
_refine_ls_R_factor_all 0.0710
_refine_ls_R_factor_gt 0.0489
_refine_ls_shift/su_max 0.000
_refine_ls_shift/su_mean 0.000
_refine_ls_structure_factor_coef Fsqd
_refine_ls_weighting_details 'w=1/[\s^2^(Fo^2^)+(0.0778P)^2^+0.2618P] where P=(Fo^2^+2Fc^2^)/3'
_refine_ls_weighting_scheme calc
_refine_ls_wR_factor_gt 0.1221
_refine_ls_wR_factor_ref 0.1385
_reflns_Friedel_coverage 0.000
_reflns_number_gt 4675
_reflns_number_total 6261
_reflns_threshold_expression 'I > 2\s(I)'
_cod_data_source_file c7tc05775j2.cif
_cod_data_source_block k14123u
_cod_original_cell_volume 1362.13(3)
_cod_database_code 7237063
_shelx_shelxl_version_number 2014/7
_shelx_space_group_comment
; 
The symmetry employed for this shelxl refinement is uniquely defined 
by the following loop, which should always be used as a source of 
symmetry information in preference to the above space-group names. 
They are only intended as comments. 
;
_shelx_estimated_absorpt_t_min 0.976
_shelx_estimated_absorpt_t_max 0.992

loop_
_space_group_symop_operation_xyz
'x, y, z'
'-x, -y, -z'

loop_
_atom_site_label
_atom_site_type_symbol
_atom_site_fract_x
_atom_site_fract_y
_atom_site_fract_z
_atom_site_U_iso_or_equiv
_atom_site_adp_type
_atom_site_occupancy
_atom_site_site_symmetry_order
_atom_site_calc_flag
_atom_site_refinement_flags_posn
_atom_site_refinement_flags_adp
_atom_site_refinement_flags_occupancy
_atom_site_disorder_assembly
_atom_site_disorder_group
O1 O 0.36139(11) 0.54501(9) 0.29645(8) 0.0257(2) Uani 1 1 d . . . . .
C1 C 0.45732(15) 0.56305(12) 0.25676(11) 0.0201(3) Uani 1 1 d . . . . .
C2 C 0.42445(15) 0.59456(12) 0.15776(11) 0.0201(3) Uani 1 1 d . . . . .
C3 C 0.27637(16) 0.54738(13) 0.08131(11) 0.0230(3) Uani 1 1 d . . . . .
H3 H 0.1967 0.5018 0.0951 0.028 Uiso 1 1 calc R U . . .
C4 C 0.24516(17) 0.56702(13) -0.01511(11) 0.0263(3) Uani 1 1 d . . . . .
H4 H 0.1438 0.5368 -0.0666 0.032 Uiso 1 1 calc R U . . .
C5 C 0.36241(17) 0.63079(13) -0.03565(11) 0.0266(3) Uani 1 1 d . . . . .
H5 H 0.3417 0.6412 -0.1028 0.032 Uiso 1 1 calc R U . . .
C6 C 0.51033(17) 0.67988(13) 0.04092(11) 0.0240(3) Uani 1 1 d . . . . .
H6 H 0.5894 0.7244 0.0260 0.029 Uiso 1 1 calc R U . . .
C7 C 0.54296(15) 0.66412(12) 0.13882(11) 0.0201(3) Uani 1 1 d . . . . .
C8 C 0.69595(15) 0.72458(12) 0.23321(11) 0.0191(3) Uani 1 1 d . . . . .
C9 C 0.72505(15) 0.62612(12) 0.27881(10) 0.0185(3) Uani 1 1 d . . . . .
C10 C 0.86617(15) 0.61045(12) 0.28897(10) 0.0192(3) Uani 1 1 d . . . . .
C11 C 0.90511(15) 0.51472(12) 0.32461(10) 0.0196(3) Uani 1 1 d . . . . .
C12 C 1.04674(16) 0.49063(13) 0.33703(11) 0.0245(3) Uani 1 1 d . . . . .
H12 H 1.1213 0.5410 0.3225 0.029 Uiso 1 1 calc R U . . .
C13 C 1.07879(17) 0.39660(14) 0.36950(12) 0.0271(3) Uani 1 1 d . . . . .
H13 H 1.1752 0.3829 0.3780 0.032 Uiso 1 1 calc R U . . .
C14 C 0.96962(17) 0.32014(14) 0.39037(11) 0.0274(3) Uani 1 1 d . . . . .
H14 H 0.9926 0.2550 0.4131 0.033 Uiso 1 1 calc R U . . .
C15 C 0.82987(16) 0.33897(13) 0.37809(11) 0.0235(3) Uani 1 1 d . . . . .
H15 H 0.7567 0.2859 0.3917 0.028 Uiso 1 1 calc R U . . .
C16 C 0.79278(15) 0.43655(12) 0.34545(10) 0.0197(3) Uani 1 1 d . . . . .
C17 C 0.64374(15) 0.45277(12) 0.32878(10) 0.0190(3) Uani 1 1 d . . . . .
C18 C 0.61201(15) 0.54797(12) 0.29522(10) 0.0188(3) Uani 1 1 d . . . . .
C19 C 0.69138(15) 0.84415(12) 0.31888(11) 0.0208(3) Uani 1 1 d . . . . .
C20 C 0.58926(17) 0.90873(14) 0.29085(13) 0.0296(3) Uani 1 1 d . . . . .
H20 H 0.5170 0.8771 0.2187 0.035 Uiso 1 1 calc R U . . .
C21 C 0.59163(19) 1.01914(15) 0.36718(14) 0.0376(4) Uani 1 1 d . . . . .
H21 H 0.5214 1.0626 0.3467 0.045 Uiso 1 1 calc R U . . .
C22 C 0.69500(19) 1.06616(14) 0.47232(13) 0.0321(4) Uani 1 1 d . . . . .
H22 H 0.6955 1.1412 0.5244 0.038 Uiso 1 1 calc R U . . .
C23 C 0.79848(18) 1.00306(14) 0.50164(12) 0.0275(3) Uani 1 1 d . . . . .
H23 H 0.8705 1.0352 0.5739 0.033 Uiso 1 1 calc R U . . .
C24 C 0.79636(17) 0.89288(13) 0.42509(11) 0.0248(3) Uani 1 1 d . . . . .
H24 H 0.8675 0.8502 0.4455 0.030 Uiso 1 1 calc R U . . .
C25 C 0.84049(16) 0.75846(12) 0.20954(11) 0.0219(3) Uani 1 1 d . . . . .
C26 C 0.88052(17) 0.84481(13) 0.16569(12) 0.0267(3) Uani 1 1 d . . . . .
H26 H 0.8134 0.8902 0.1443 0.032 Uiso 1 1 calc R U . . .
C27 C 1.02078(18) 0.86405(14) 0.15343(13) 0.0311(4) Uani 1 1 d . . . . .
H27 H 1.0482 0.9207 0.1210 0.037 Uiso 1 1 calc R U . . .
C28 C 1.12013(18) 0.80112(14) 0.18815(13) 0.0312(4) Uani 1 1 d . . . . .
H28 H 1.2154 0.8152 0.1792 0.037 Uiso 1 1 calc R U . . .
C29 C 1.08339(16) 0.71756(13) 0.23594(12) 0.0266(3) Uani 1 1 d . . . . .
H29 H 1.1535 0.6761 0.2607 0.032 Uiso 1 1 calc R U . . .
C30 C 0.94197(15) 0.69544(12) 0.24698(11) 0.0210(3) Uani 1 1 d . . . . .
C31 C 0.52162(15) 0.35908(12) 0.33545(11) 0.0207(3) Uani 1 1 d . . . . .
C32 C 0.52234(16) 0.35285(13) 0.43391(11) 0.0220(3) Uani 1 1 d . . . . .
H32 H 0.6017 0.4103 0.4998 0.026 Uiso 1 1 calc R U . . .
C33 C 0.40738(16) 0.26292(13) 0.43609(12) 0.0246(3) Uani 1 1 d . . . . .
H33 H 0.4088 0.2590 0.5035 0.029 Uiso 1 1 calc R U . . .
C34 C 0.29096(17) 0.17920(13) 0.34051(12) 0.0267(3) Uani 1 1 d . . . . .
H34 H 0.2127 0.1177 0.3421 0.032 Uiso 1 1 calc R U . . .
C35 C 0.28913(17) 0.18552(14) 0.24238(12) 0.0286(3) Uani 1 1 d . . . . .
H35 H 0.2089 0.1286 0.1767 0.034 Uiso 1 1 calc R U . . .
C36 C 0.40346(16) 0.27430(13) 0.23961(12) 0.0251(3) Uani 1 1 d . . . . .
H36 H 0.4016 0.2776 0.1720 0.030 Uiso 1 1 calc R U . . .
C1S C 0.8576(8) 0.1495(10) 0.1002(9) 0.0379(12) Uani 0.648(4) 1 d D U P A 1
H1S1 H 0.8442 0.2322 0.1312 0.057 Uiso 0.648(4) 1 calc R U P A 1
H1S2 H 0.9388 0.1581 0.0712 0.057 Uiso 0.648(4) 1 calc R U P A 1
H1S3 H 0.8850 0.1157 0.1568 0.057 Uiso 0.648(4) 1 calc R U P A 1
C2S C 0.7087(3) 0.0598(3) 0.0087(2) 0.0353(7) Uani 0.648(4) 1 d D U P A 1
H2S1 H 0.6845 0.0926 -0.0496 0.042 Uiso 0.648(4) 1 calc R U P A 1
H2S2 H 0.7233 -0.0233 -0.0222 0.042 Uiso 0.648(4) 1 calc R U P A 1
C3S C 0.5751(3) 0.0428(3) 0.0453(3) 0.0306(7) Uani 0.648(4) 1 d D U P A 1
H3S1 H 0.5632 0.1264 0.0786 0.037 Uiso 0.648(4) 1 calc R U P A 1
H3S2 H 0.5984 0.0075 0.1021 0.037 Uiso 0.648(4) 1 calc R U P A 1
C1S' C 0.8601(15) 0.131(2) 0.0913(19) 0.0379(12) Uani 0.352(4) 1 d D U P A 2
H1S4 H 0.9396 0.1846 0.1624 0.057 Uiso 0.352(4) 1 calc R U P A 2
H1S5 H 0.8849 0.0537 0.0609 0.057 Uiso 0.352(4) 1 calc R U P A 2
H1S6 H 0.8541 0.1763 0.0423 0.057 Uiso 0.352(4) 1 calc R U P A 2
C2S' C 0.7063(6) 0.0979(4) 0.1044(4) 0.0352(13) Uani 0.352(4) 1 d D U P A 2
H2S3 H 0.7133 0.0537 0.1550 0.042 Uiso 0.352(4) 1 calc R U P A 2
H2S4 H 0.6825 0.1764 0.1364 0.042 Uiso 0.352(4) 1 calc R U P A 2
C3S' C 0.5786(7) 0.0149(6) -0.0035(5) 0.0358(14) Uani 0.352(4) 1 d D U P A 2
H3S3 H 0.6006 -0.0652 -0.0332 0.043 Uiso 0.352(4) 1 calc R U P A 2
H3S4 H 0.5769 0.0572 -0.0552 0.043 Uiso 0.352(4) 1 calc R U P A 2

loop_
_atom_site_aniso_label
_atom_site_aniso_U_11
_atom_site_aniso_U_22
_atom_site_aniso_U_33
_atom_site_aniso_U_23
_atom_site_aniso_U_13
_atom_site_aniso_U_12
O1 0.0207(5) 0.0321(6) 0.0295(5) 0.0140(4) 0.0132(4) 0.0094(4)
C1 0.0188(7) 0.0180(6) 0.0232(7) 0.0062(5) 0.0091(5) 0.0056(5)
C2 0.0209(7) 0.0188(6) 0.0222(7) 0.0065(5) 0.0100(6) 0.0088(5)
C3 0.0213(7) 0.0212(7) 0.0252(7) 0.0058(6) 0.0091(6) 0.0079(6)
C4 0.0255(7) 0.0247(7) 0.0224(7) 0.0033(6) 0.0047(6) 0.0103(6)
C5 0.0344(8) 0.0247(7) 0.0198(7) 0.0068(6) 0.0084(6) 0.0124(6)
C6 0.0293(8) 0.0200(7) 0.0245(7) 0.0085(6) 0.0120(6) 0.0084(6)
C7 0.0217(7) 0.0172(6) 0.0219(7) 0.0056(5) 0.0092(6) 0.0085(5)
C8 0.0194(7) 0.0180(6) 0.0225(7) 0.0088(5) 0.0102(5) 0.0057(5)
C9 0.0191(7) 0.0171(6) 0.0178(6) 0.0050(5) 0.0072(5) 0.0043(5)
C10 0.0176(7) 0.0178(6) 0.0170(6) 0.0014(5) 0.0062(5) 0.0035(5)
C11 0.0186(7) 0.0195(7) 0.0165(6) 0.0032(5) 0.0052(5) 0.0050(5)
C12 0.0190(7) 0.0263(7) 0.0249(7) 0.0054(6) 0.0081(6) 0.0072(6)
C13 0.0210(7) 0.0293(8) 0.0276(7) 0.0071(6) 0.0061(6) 0.0116(6)
C14 0.0303(8) 0.0278(8) 0.0249(7) 0.0099(6) 0.0078(6) 0.0148(6)
C15 0.0274(7) 0.0242(7) 0.0221(7) 0.0102(6) 0.0106(6) 0.0105(6)
C16 0.0210(7) 0.0204(7) 0.0168(6) 0.0053(5) 0.0070(5) 0.0071(5)
C17 0.0197(7) 0.0195(6) 0.0164(6) 0.0051(5) 0.0069(5) 0.0056(5)
C18 0.0181(7) 0.0194(7) 0.0182(6) 0.0052(5) 0.0081(5) 0.0058(5)
C19 0.0213(7) 0.0184(6) 0.0239(7) 0.0079(5) 0.0110(6) 0.0045(5)
C20 0.0282(8) 0.0272(8) 0.0288(8) 0.0066(6) 0.0067(6) 0.0115(6)
C21 0.0363(9) 0.0303(8) 0.0400(9) 0.0056(7) 0.0087(7) 0.0178(7)
C22 0.0371(9) 0.0234(7) 0.0341(8) 0.0053(6) 0.0157(7) 0.0112(7)
C23 0.0314(8) 0.0238(7) 0.0237(7) 0.0072(6) 0.0103(6) 0.0035(6)
C24 0.0266(7) 0.0222(7) 0.0269(7) 0.0107(6) 0.0102(6) 0.0073(6)
C25 0.0232(7) 0.0191(7) 0.0210(7) 0.0047(5) 0.0101(6) 0.0028(5)
C26 0.0300(8) 0.0220(7) 0.0284(8) 0.0085(6) 0.0143(6) 0.0049(6)
C27 0.0365(9) 0.0233(7) 0.0355(8) 0.0097(6) 0.0215(7) 0.0030(6)
C28 0.0290(8) 0.0253(8) 0.0376(9) 0.0061(7) 0.0207(7) 0.0012(6)
C29 0.0224(7) 0.0228(7) 0.0307(8) 0.0040(6) 0.0129(6) 0.0042(6)
C30 0.0196(7) 0.0174(6) 0.0218(7) 0.0022(5) 0.0093(5) 0.0029(5)
C31 0.0216(7) 0.0193(7) 0.0247(7) 0.0092(5) 0.0111(6) 0.0091(5)
C32 0.0233(7) 0.0213(7) 0.0222(7) 0.0079(6) 0.0094(6) 0.0077(6)
C33 0.0298(8) 0.0238(7) 0.0297(8) 0.0151(6) 0.0168(6) 0.0119(6)
C34 0.0253(8) 0.0206(7) 0.0385(8) 0.0139(6) 0.0155(7) 0.0065(6)
C35 0.0259(8) 0.0241(7) 0.0291(8) 0.0077(6) 0.0070(6) 0.0022(6)
C36 0.0278(8) 0.0241(7) 0.0233(7) 0.0091(6) 0.0102(6) 0.0066(6)
C1S 0.0391(10) 0.039(3) 0.033(2) 0.011(2) 0.0117(9) 0.0124(13)
C2S 0.0335(15) 0.0399(14) 0.0317(13) 0.0123(11) 0.0133(11) 0.0097(11)
C3S 0.0359(16) 0.0260(15) 0.0314(17) 0.0115(14) 0.0134(16) 0.0105(12)
C1S' 0.0391(10) 0.039(3) 0.033(2) 0.011(2) 0.0117(9) 0.0124(13)
C2S' 0.044(3) 0.035(2) 0.028(2) 0.0123(19) 0.012(2) 0.015(2)
C3S' 0.050(3) 0.032(3) 0.030(3) 0.012(2) 0.016(3) 0.021(2)

loop_
_atom_type_symbol
_atom_type_description
_atom_type_scat_dispersion_real
_atom_type_scat_dispersion_imag
_atom_type_scat_source
C C 0.0033 0.0016 'International Tables Vol C Tables 4.2.6.8 and 6.1.1.4'
H H 0.0000 0.0000 'International Tables Vol C Tables 4.2.6.8 and 6.1.1.4'
O O 0.0106 0.0060 'International Tables Vol C Tables 4.2.6.8 and 6.1.1.4'

loop_
_geom_angle_atom_site_label_1
_geom_angle_atom_site_label_2
_geom_angle_atom_site_label_3
_geom_angle
_geom_angle_site_symmetry_1
_geom_angle_site_symmetry_3
O1 C1 C18 124.72(12) . .
O1 C1 C2 121.83(12) . .
C18 C1 C2 113.32(11) . .
C3 C2 C7 120.40(12) . .
C3 C2 C1 118.82(12) . .
C7 C2 C1 120.66(12) . .
C4 C3 C2 119.96(13) . .
C4 C3 H3 120.0 . .
C2 C3 H3 120.0 . .
C5 C4 C3 119.65(13) . .
C5 C4 H4 120.2 . .
C3 C4 H4 120.2 . .
C4 C5 C6 120.78(13) . .
C4 C5 H5 119.6 . .
C6 C5 H5 119.6 . .
C7 C6 C5 120.38(13) . .
C7 C6 H6 119.8 . .
C5 C6 H6 119.8 . .
C6 C7 C2 118.75(12) . .
C6 C7 C8 125.13(12) . .
C2 C7 C8 115.95(11) . .
C9 C8 C7 106.78(10) . .
C9 C8 C25 100.54(11) . .
C7 C8 C25 118.90(11) . .
C9 C8 C19 112.31(11) . .
C7 C8 C19 109.83(11) . .
C25 C8 C19 108.22(10) . .
C10 C9 C18 123.68(12) . .
C10 C9 C8 112.94(11) . .
C18 C9 C8 122.87(12) . .
C9 C10 C11 118.90(12) . .
C9 C10 C30 107.62(12) . .
C11 C10 C30 133.15(12) . .
C12 C11 C10 123.24(13) . .
C12 C11 C16 118.55(12) . .
C10 C11 C16 118.18(12) . .
C13 C12 C11 121.52(14) . .
C13 C12 H12 119.2 . .
C11 C12 H12 119.2 . .
C12 C13 C14 120.19(13) . .
C12 C13 H13 119.9 . .
C14 C13 H13 119.9 . .
C15 C14 C13 120.36(13) . .
C15 C14 H14 119.8 . .
C13 C14 H14 119.8 . .
C14 C15 C16 121.12(13) . .
C14 C15 H15 119.4 . .
C16 C15 H15 119.4 . .
C15 C16 C11 118.26(12) . .
C15 C16 C17 120.79(12) . .
C11 C16 C17 120.89(12) . .
C18 C17 C16 118.72(12) . .
C18 C17 C31 120.99(12) . .
C16 C17 C31 119.92(12) . .
C17 C18 C9 119.51(12) . .
C17 C18 C1 124.88(12) . .
C9 C18 C1 114.84(11) . .
C20 C19 C24 118.44(13) . .
C20 C19 C8 121.34(12) . .
C24 C19 C8 120.13(12) . .
C19 C20 C21 120.68(14) . .
C19 C20 H20 119.7 . .
C21 C20 H20 119.7 . .
C22 C21 C20 120.52(15) . .
C22 C21 H21 119.7 . .
C20 C21 H21 119.7 . .
C21 C22 C23 119.57(14) . .
C21 C22 H22 120.2 . .
C23 C22 H22 120.2 . .
C22 C23 C24 119.85(14) . .
C22 C23 H23 120.1 . .
C24 C23 H23 120.1 . .
C23 C24 C19 120.94(14) . .
C23 C24 H24 119.5 . .
C19 C24 H24 119.5 . .
C26 C25 C30 121.20(13) . .
C26 C25 C8 128.09(13) . .
C30 C25 C8 110.54(12) . .
C25 C26 C27 118.89(15) . .
C25 C26 H26 120.6 . .
C27 C26 H26 120.6 . .
C28 C27 C26 120.33(14) . .
C28 C27 H27 119.8 . .
C26 C27 H27 119.8 . .
C27 C28 C29 121.25(14) . .
C27 C28 H28 119.4 . .
C29 C28 H28 119.4 . .
C28 C29 C30 119.12(14) . .
C28 C29 H29 120.4 . .
C30 C29 H29 120.4 . .
C29 C30 C25 119.12(13) . .
C29 C30 C10 132.72(13) . .
C25 C30 C10 108.11(12) . .
C32 C31 C36 118.90(13) . .
C32 C31 C17 122.28(12) . .
C36 C31 C17 118.82(12) . .
C33 C32 C31 120.29(13) . .
C33 C32 H32 119.9 . .
C31 C32 H32 119.9 . .
C34 C33 C32 120.28(13) . .
C34 C33 H33 119.9 . .
C32 C33 H33 119.9 . .
C33 C34 C35 119.67(13) . .
C33 C34 H34 120.2 . .
C35 C34 H34 120.2 . .
C36 C35 C34 120.33(13) . .
C36 C35 H35 119.8 . .
C34 C35 H35 119.8 . .
C35 C36 C31 120.52(13) . .
C35 C36 H36 119.7 . .
C31 C36 H36 119.7 . .
C2S C1S H1S1 109.5 . .
C2S C1S H1S2 109.5 . .
H1S1 C1S H1S2 109.5 . .
C2S C1S H1S3 109.5 . .
H1S1 C1S H1S3 109.5 . .
H1S2 C1S H1S3 109.5 . .
C3S C2S C1S 113.4(4) . .
C3S C2S H2S1 108.9 . .
C1S C2S H2S1 108.9 . .
C3S C2S H2S2 108.9 . .
C1S C2S H2S2 108.9 . .
H2S1 C2S H2S2 107.7 . .
C2S C3S C3S 114.2(4) . 2_655
C2S C3S H3S1 108.7 . .
C3S C3S H3S1 108.7 2_655 .
C2S C3S H3S2 108.7 . .
C3S C3S H3S2 108.7 2_655 .
H3S1 C3S H3S2 107.6 . .
C2S' C1S' H1S4 109.5 . .
C2S' C1S' H1S5 109.5 . .
H1S4 C1S' H1S5 109.5 . .
C2S' C1S' H1S6 109.5 . .
H1S4 C1S' H1S6 109.5 . .
H1S5 C1S' H1S6 109.5 . .
C3S' C2S' C1S' 111.7(9) . .
C3S' C2S' H2S3 109.3 . .
C1S' C2S' H2S3 109.3 . .
C3S' C2S' H2S4 109.3 . .
C1S' C2S' H2S4 109.3 . .
H2S3 C2S' H2S4 107.9 . .
C2S' C3S' C3S' 114.0(7) . 2_655
C2S' C3S' H3S3 108.7 . .
C3S' C3S' H3S3 108.7 2_655 .
C2S' C3S' H3S4 108.7 . .
C3S' C3S' H3S4 108.7 2_655 .
H3S3 C3S' H3S4 107.6 . .

loop_
_geom_bond_atom_site_label_1
_geom_bond_atom_site_label_2
_geom_bond_distance
_geom_bond_site_symmetry_2
O1 C1 1.2215(16) .
C1 C18 1.4926(18) .
C1 C2 1.4982(19) .
C2 C3 1.3924(19) .
C2 C7 1.4106(19) .
C3 C4 1.390(2) .
C3 H3 0.9500 .
C4 C5 1.383(2) .
C4 H4 0.9500 .
C5 C6 1.391(2) .
C5 H5 0.9500 .
C6 C7 1.3867(19) .
C6 H6 0.9500 .
C7 C8 1.5231(18) .
C8 C9 1.5108(18) .
C8 C25 1.5277(19) .
C8 C19 1.5520(18) .
C9 C10 1.3755(19) .
C9 C18 1.4040(18) .
C10 C11 1.4273(19) .
C10 C30 1.4823(19) .
C11 C12 1.4144(19) .
C11 C16 1.4365(19) .
C12 C13 1.366(2) .
C12 H12 0.9500 .
C13 C14 1.405(2) .
C13 H13 0.9500 .
C14 C15 1.373(2) .
C14 H14 0.9500 .
C15 C16 1.4212(19) .
C15 H15 0.9500 .
C16 C17 1.4422(19) .
C17 C18 1.3864(18) .
C17 C31 1.4953(19) .
C19 C20 1.388(2) .
C19 C24 1.393(2) .
C20 C21 1.389(2) .
C20 H20 0.9500 .
C21 C22 1.378(2) .
C21 H21 0.9500 .
C22 C23 1.389(2) .
C22 H22 0.9500 .
C23 C24 1.390(2) .
C23 H23 0.9500 .
C24 H24 0.9500 .
C25 C26 1.384(2) .
C25 C30 1.408(2) .
C26 C27 1.393(2) .
C26 H26 0.9500 .
C27 C28 1.381(2) .
C27 H27 0.9500 .
C28 C29 1.391(2) .
C28 H28 0.9500 .
C29 C30 1.397(2) .
C29 H29 0.9500 .
C31 C32 1.3936(19) .
C31 C36 1.3962(19) .
C32 C33 1.3915(19) .
C32 H32 0.9500 .
C33 C34 1.384(2) .
C33 H33 0.9500 .
C34 C35 1.387(2) .
C34 H34 0.9500 .
C35 C36 1.383(2) .
C35 H35 0.9500 .
C36 H36 0.9500 .
C1S C2S 1.530(8) .
C1S H1S1 0.9800 .
C1S H1S2 0.9800 .
C1S H1S3 0.9800 .
C2S C3S 1.513(4) .
C2S H2S1 0.9900 .
C2S H2S2 0.9900 .
C3S C3S 1.522(6) 2_655
C3S H3S1 0.9900 .
C3S H3S2 0.9900 .
C1S' C2S' 1.534(14) .
C1S' H1S4 0.9800 .
C1S' H1S5 0.9800 .
C1S' H1S6 0.9800 .
C2S' C3S' 1.518(7) .
C2S' H2S3 0.9900 .
C2S' H2S4 0.9900 .
C3S' C3S' 1.524(13) 2_655
C3S' H3S3 0.9900 .
C3S' H3S4 0.9900 .
